data_1511920
loop_
_publ_author_name
'Bhunia, Anup'
'Patra, Atanu'
'Puranik, Vedavati G.'
'Biju, Akkattu T.'

_publ_section_title
;
 NHC-Catalyzed Reaction of Enals with Hydroxy Chalcones:
 Diastereoselective Synthesis of Functionalized Coumarins.
;
_journal_issue 7
_journal_name_full 'Organic letters'
_journal_page_first 1756
_journal_page_last 1759
_journal_paper_doi 10.1021/ol400562z
_journal_volume 15
_journal_year 2013
_chemical_formula_moiety 'C24 H18 O2'
_chemical_formula_sum 'C24 H18 O2'
_chemical_formula_weight 338.38
_chemical_name_common Coumarin
_chemical_name_systematic
; 
 ? 
;
_space_group_IT_number 14
_symmetry_cell_setting monoclinic
_symmetry_space_group_name_Hall '-P 2ybc'
_symmetry_space_group_name_H-M 'P 1 21/c 1'
_atom_sites_solution_hydrogens geom
_atom_sites_solution_primary direct
_atom_sites_solution_secondary difmap
_audit_creation_method SHELXL-97
_cell_angle_alpha 90.00
_cell_angle_beta 101.7470(8)
_cell_angle_gamma 90.00
_cell_formula_units_Z 8
_cell_length_a 12.9452(6)
_cell_length_b 8.9427(4)
_cell_length_c 31.393(2)
_cell_measurement_reflns_used 6964
_cell_measurement_temperature 296(2)
_cell_measurement_theta_max 24.44
_cell_measurement_theta_min 2.65
_cell_volume 3558.1(3)
_computing_cell_refinement 'Bruker SAINT'
_computing_data_collection 'Bruker APEX2'
_computing_data_reduction 'Bruker SAINT'
_computing_molecular_graphics 'Bruker SHELXTL PyMOL and PLATON'
_computing_publication_material 'Bruker SHELXTL'
_computing_structure_refinement 'SHELXL-97 (Sheldrick, 2008)'
_computing_structure_solution 'SHELXS-97 (Sheldrick, 2008)'
_diffrn_ambient_temperature 296(2)
_diffrn_measured_fraction_theta_full 1.000
_diffrn_measured_fraction_theta_max 1.000
_diffrn_measurement_device_type 'Bruker APEX-II CCD'
_diffrn_measurement_method '\f and \w scans'
_diffrn_radiation_monochromator graphite
_diffrn_radiation_source 'fine-focus sealed tube'
_diffrn_radiation_type MoK\a
_diffrn_radiation_wavelength 0.71073
_diffrn_reflns_av_R_equivalents 0.0359
_diffrn_reflns_av_sigmaI/netI 0.0283
_diffrn_reflns_limit_h_max 15
_diffrn_reflns_limit_h_min -15
_diffrn_reflns_limit_k_max 10
_diffrn_reflns_limit_k_min -10
_diffrn_reflns_limit_l_max 37
_diffrn_reflns_limit_l_min -34
_diffrn_reflns_number 27804
_diffrn_reflns_theta_full 25.00
_diffrn_reflns_theta_max 25.00
_diffrn_reflns_theta_min 1.86
_exptl_absorpt_coefficient_mu 0.079
_exptl_absorpt_correction_T_max 0.9981
_exptl_absorpt_correction_T_min 0.9658
_exptl_absorpt_correction_type multi-scan
_exptl_absorpt_process_details 'Bruker SADABS'
_exptl_crystal_colour colourless
_exptl_crystal_density_diffrn 1.263
_exptl_crystal_density_method 'not measured'
_exptl_crystal_description needle
_exptl_crystal_F_000 1424
_exptl_crystal_size_max 0.44
_exptl_crystal_size_mid 0.13
_exptl_crystal_size_min 0.02
_refine_diff_density_max 0.151
_refine_diff_density_min -0.233
_refine_diff_density_rms 0.037
_refine_ls_extinction_method none
_refine_ls_goodness_of_fit_ref 1.141
_refine_ls_hydrogen_treatment riding
_refine_ls_matrix_type full
_refine_ls_number_parameters 469
_refine_ls_number_reflns 6270
_refine_ls_number_restraints 0
_refine_ls_restrained_S_all 1.141
_refine_ls_R_factor_all 0.0762
_refine_ls_R_factor_gt 0.0567
_refine_ls_shift/su_max 0.000
_refine_ls_shift/su_mean 0.000
_refine_ls_structure_factor_coef Fsqd
_refine_ls_weighting_details 'calc w=1/[\s^2^(Fo^2^)+(0.0445P)^2^+1.1241P] where P=(Fo^2^+2Fc^2^)/3'
_refine_ls_weighting_scheme calc
_refine_ls_wR_factor_gt 0.1164
_refine_ls_wR_factor_ref 0.1245
_reflns_number_gt 4901
_reflns_number_total 6270
_reflns_threshold_expression >2sigma(I)
_cod_data_source_file ol400562z_si_001.cif
_cod_data_source_block C24H18O2compound3a
_cod_depositor_comments
;
The following automatic conversions were performed:

'_symmetry_cell_setting' value 'Monoclinic' changed to 'monoclinic'
according to /home/saulius/struct/CIF-dictionaries/cif_core.dic
dictionary named 'cif_core.dic' version 2.4.2 from 2011-04-26.

Automatic conversion script
Id: cif_fix_values 1891 2012-01-12 08:04:46Z andrius 
;
_cod_original_sg_symbol_H-M 'P21/c  '
_cod_database_code 1511920

loop_
_symmetry_equiv_pos_as_xyz
'x, y, z'
'-x, y+1/2, -z+1/2'
'-x, -y, -z'
'x, -y-1/2, z-1/2'

loop_
_atom_site_label
_atom_site_type_symbol
_atom_site_fract_x
_atom_site_fract_y
_atom_site_fract_z
_atom_site_U_iso_or_equiv
_atom_site_adp_type
_atom_site_occupancy
_atom_site_symmetry_multiplicity
_atom_site_calc_flag
_atom_site_refinement_flags
O1 O 0.78257(11) 0.05114(19) 0.01538(5) 0.0570(4) Uani 1 1 d .
O2 O 0.86695(12) 0.0213(2) 0.08310(5) 0.0604(5) Uani 1 1 d .
C1 C 0.78647(16) 0.0622(3) 0.05961(7) 0.0460(5) Uani 1 1 d .
C2 C 0.70071(17) 0.1092(3) -0.01521(7) 0.0506(6) Uani 1 1 d .
C3 C 0.7102(2) 0.1000(3) -0.05802(8) 0.0647(7) Uani 1 1 d .
H3 H 0.7677 0.0518 -0.0655 0.078 Uiso 1 1 calc R
C4 C 0.6333(2) 0.1633(3) -0.08940(8) 0.0731(8) Uani 1 1 d .
H4 H 0.6388 0.1581 -0.1184 0.088 Uiso 1 1 calc R
C5 C 0.5476(2) 0.2347(3) -0.07841(8) 0.0697(8) Uani 1 1 d .
H5 H 0.4969 0.2791 -0.0999 0.084 Uiso 1 1 calc R
C6 C 0.53726(19) 0.2401(3) -0.03570(8) 0.0596(7) Uani 1 1 d .
H6 H 0.4788 0.2863 -0.0285 0.071 Uiso 1 1 calc R
C7 C 0.61450(16) 0.1762(3) -0.00300(7) 0.0469(5) Uani 1 1 d .
C8 C 0.61221(15) 0.1756(2) 0.04255(7) 0.0427(5) Uani 1 1 d .
C9 C 0.52880(16) 0.2401(3) 0.06363(7) 0.0484(6) Uani 1 1 d .
H9A H 0.4590 0.2097 0.0485 0.058 Uiso 1 1 calc R
H9B H 0.5324 0.3485 0.0644 0.058 Uiso 1 1 calc R
C10 C 0.55566(15) 0.1737(2) 0.10981(6) 0.0416(5) Uani 1 1 d .
H10 H 0.5206 0.0762 0.1086 0.050 Uiso 1 1 calc R
C11 C 0.67707(15) 0.1428(2) 0.11819(6) 0.0389(5) Uani 1 1 d .
H11 H 0.7141 0.2344 0.1297 0.047 Uiso 1 1 calc R
C12 C 0.69278(15) 0.1200(2) 0.07231(6) 0.0391(5) Uani 1 1 d .
C13 C 0.70841(14) 0.0200(2) 0.15110(6) 0.0395(5) Uani 1 1 d .
C14 C 0.70623(16) -0.1293(2) 0.13900(7) 0.0463(5) Uani 1 1 d .
H14 H 0.6882 -0.1546 0.1097 0.056 Uiso 1 1 calc R
C15 C 0.73043(17) -0.2410(3) 0.16979(8) 0.0549(6) Uani 1 1 d .
H15 H 0.7289 -0.3407 0.1612 0.066 Uiso 1 1 calc R
C16 C 0.75675(19) -0.2048(3) 0.21312(9) 0.0627(7) Uani 1 1 d .
H16 H 0.7731 -0.2800 0.2339 0.075 Uiso 1 1 calc R
C17 C 0.75905(19) -0.0570(3) 0.22592(8) 0.0611(7) Uani 1 1 d .
H17 H 0.7766 -0.0324 0.2553 0.073 Uiso 1 1 calc R
C18 C 0.73523(16) 0.0541(3) 0.19505(7) 0.0489(6) Uani 1 1 d .
H18 H 0.7372 0.1536 0.2038 0.059 Uiso 1 1 calc R
C19 C 0.52142(15) 0.2619(2) 0.14553(6) 0.0402(5) Uani 1 1 d .
C20 C 0.46670(17) 0.1936(3) 0.17368(7) 0.0514(6) Uani 1 1 d .
H20 H 0.4489 0.0930 0.1700 0.062 Uiso 1 1 calc R
C21 C 0.43821(19) 0.2728(3) 0.20709(8) 0.0600(7) Uani 1 1 d .
H21 H 0.4014 0.2249 0.2257 0.072 Uiso 1 1 calc R
C22 C 0.46327(19) 0.4208(3) 0.21330(8) 0.0583(6) Uani 1 1 d .
H22 H 0.4442 0.4736 0.2360 0.070 Uiso 1 1 calc R
C23 C 0.51691(19) 0.4898(3) 0.18549(8) 0.0594(6) Uani 1 1 d .
H23 H 0.5337 0.5907 0.1892 0.071 Uiso 1 1 calc R
C24 C 0.54626(18) 0.4113(3) 0.15206(8) 0.0521(6) Uani 1 1 d .
H24 H 0.5833 0.4597 0.1337 0.062 Uiso 1 1 calc R
O1A O 0.27230(11) 0.05667(19) 0.48733(5) 0.0561(4) Uani 1 1 d .
O2A O 0.28610(12) 0.0313(2) 0.41890(5) 0.0622(5) Uani 1 1 d .
C1A C 0.22991(16) 0.0690(3) 0.44314(7) 0.0452(5) Uani 1 1 d .
C2A C 0.22281(17) 0.1134(3) 0.51865(7) 0.0480(6) Uani 1 1 d .
C3A C 0.27685(19) 0.1029(3) 0.56114(8) 0.0608(7) Uani 1 1 d .
H3A H 0.3415 0.0540 0.5680 0.073 Uiso 1 1 calc R
C4A C 0.2332(2) 0.1662(3) 0.59307(8) 0.0682(8) Uani 1 1 d .
H4A H 0.2692 0.1612 0.6219 0.082 Uiso 1 1 calc R
C5A C 0.1367(2) 0.2371(3) 0.58326(8) 0.0649(7) Uani 1 1 d .
H5A H 0.1090 0.2813 0.6053 0.078 Uiso 1 1 calc R
C6A C 0.08120(19) 0.2428(3) 0.54093(7) 0.0553(6) Uani 1 1 d .
H6A H 0.0152 0.2882 0.5345 0.066 Uiso 1 1 calc R
C7A C 0.12419(16) 0.1803(2) 0.50747(7) 0.0432(5) Uani 1 1 d .
C8A C 0.07401(15) 0.1800(2) 0.46227(6) 0.0404(5) Uani 1 1 d .
C9A C -0.03147(15) 0.2436(3) 0.44199(6) 0.0459(5) Uani 1 1 d .
H9A1 H -0.0291 0.3519 0.4409 0.055 Uiso 1 1 calc R
H9A2 H -0.0851 0.2134 0.4578 0.055 Uiso 1 1 calc R
C10A C -0.05254(15) 0.1755(2) 0.39586(6) 0.0385(5) Uani 1 1 d .
H10A H -0.0850 0.0774 0.3978 0.046 Uiso 1 1 calc R
C11A C 0.05961(14) 0.1467(2) 0.38645(6) 0.0359(5) Uani 1 1 d .
H11A H 0.0836 0.2386 0.3745 0.043 Uiso 1 1 calc R
C12A C 0.12337(15) 0.1253(2) 0.43182(6) 0.0381(5) Uani 1 1 d .
C13A C 0.05836(14) 0.0232(2) 0.35388(6) 0.0370(5) Uani 1 1 d .
C14A C 0.06843(16) -0.1259(2) 0.36592(7) 0.0430(5) Uani 1 1 d .
H14A H 0.0792 -0.1513 0.3952 0.052 Uiso 1 1 calc R
C15A C 0.06276(17) -0.2376(3) 0.33511(8) 0.0510(6) Uani 1 1 d .
H15A H 0.0698 -0.3372 0.3438 0.061 Uiso 1 1 calc R
C16A C 0.04684(19) -0.2017(3) 0.29193(8) 0.0600(7) Uani 1 1 d .
H16A H 0.0437 -0.2768 0.2712 0.072 Uiso 1 1 calc R
C17A C 0.0356(2) -0.0549(3) 0.27919(8) 0.0617(7) Uani 1 1 d .
H17A H 0.0242 -0.0304 0.2498 0.074 Uiso 1 1 calc R
C18A C 0.04118(17) 0.0566(3) 0.30995(7) 0.0479(5) Uani 1 1 d .
H18A H 0.0333 0.1558 0.3010 0.057 Uiso 1 1 calc R
C19A C -0.12509(15) 0.2616(2) 0.36062(6) 0.0383(5) Uani 1 1 d .
C20A C -0.21044(16) 0.1933(3) 0.33456(7) 0.0491(6) Uani 1 1 d .
H20A H -0.2250 0.0937 0.3396 0.059 Uiso 1 1 calc R
C21A C -0.27491(18) 0.2697(3) 0.30113(7) 0.0564(6) Uani 1 1 d .
H21A H -0.3318 0.2211 0.2838 0.068 Uiso 1 1 calc R
C22A C -0.25554(18) 0.4163(3) 0.29348(8) 0.0585(7) Uani 1 1 d .
H22A H -0.2989 0.4679 0.2710 0.070 Uiso 1 1 calc R
C23A C -0.1716(2) 0.4864(3) 0.31927(8) 0.0607(7) Uani 1 1 d .
H23A H -0.1583 0.5865 0.3144 0.073 Uiso 1 1 calc R
C24A C -0.10669(17) 0.4102(2) 0.35229(7) 0.0511(6) Uani 1 1 d .
H24A H -0.0495 0.4593 0.3693 0.061 Uiso 1 1 calc R

loop_
_atom_site_aniso_label
_atom_site_aniso_U_11
_atom_site_aniso_U_22
_atom_site_aniso_U_33
_atom_site_aniso_U_23
_atom_site_aniso_U_13
_atom_site_aniso_U_12
O1 0.0475(9) 0.0789(12) 0.0475(9) -0.0122(8) 0.0170(7) 0.0058(8)
O2 0.0431(9) 0.0799(12) 0.0576(10) -0.0071(9) 0.0090(8) 0.0164(8)
C1 0.0406(12) 0.0528(14) 0.0455(13) -0.0075(11) 0.0109(10) 0.0002(10)
C2 0.0468(13) 0.0616(15) 0.0440(13) -0.0101(11) 0.0105(10) -0.0145(11)
C3 0.0609(15) 0.086(2) 0.0504(15) -0.0167(14) 0.0191(13) -0.0223(14)
C4 0.0769(19) 0.101(2) 0.0426(15) -0.0113(15) 0.0146(14) -0.0417(17)
C5 0.0719(18) 0.085(2) 0.0462(15) 0.0062(14) -0.0018(13) -0.0277(16)
C6 0.0533(14) 0.0701(17) 0.0510(15) 0.0022(13) 0.0005(11) -0.0086(13)
C7 0.0438(12) 0.0526(14) 0.0439(13) -0.0063(11) 0.0082(10) -0.0105(10)
C8 0.0392(11) 0.0450(13) 0.0438(13) -0.0066(10) 0.0085(9) -0.0028(9)
C9 0.0376(11) 0.0587(15) 0.0478(13) -0.0101(11) 0.0060(9) 0.0060(10)
C10 0.0346(11) 0.0428(12) 0.0484(13) -0.0048(10) 0.0108(9) -0.0013(9)
C11 0.0351(10) 0.0397(12) 0.0428(12) -0.0063(10) 0.0102(9) 0.0000(9)
C12 0.0347(10) 0.0407(12) 0.0420(12) -0.0054(10) 0.0076(9) -0.0002(9)
C13 0.0320(10) 0.0468(13) 0.0408(12) -0.0022(10) 0.0098(9) 0.0002(9)
C14 0.0425(12) 0.0483(14) 0.0483(13) -0.0048(11) 0.0097(10) -0.0040(10)
C15 0.0543(14) 0.0437(14) 0.0700(17) 0.0041(13) 0.0207(12) -0.0014(11)
C16 0.0602(15) 0.0710(19) 0.0617(17) 0.0245(14) 0.0234(12) 0.0102(13)
C17 0.0604(15) 0.080(2) 0.0454(14) 0.0059(14) 0.0159(11) 0.0057(14)
C18 0.0498(13) 0.0541(15) 0.0449(13) -0.0049(12) 0.0143(10) 0.0000(11)
C19 0.0336(10) 0.0437(13) 0.0448(12) -0.0027(10) 0.0110(9) 0.0006(9)
C20 0.0544(13) 0.0457(14) 0.0574(15) 0.0010(12) 0.0193(11) -0.0037(11)
C21 0.0640(15) 0.0720(19) 0.0515(15) 0.0044(13) 0.0295(12) 0.0004(13)
C22 0.0609(15) 0.0677(18) 0.0509(15) -0.0106(13) 0.0222(12) 0.0100(13)
C23 0.0720(16) 0.0476(14) 0.0641(16) -0.0105(12) 0.0264(13) -0.0003(12)
C24 0.0573(14) 0.0466(14) 0.0592(15) -0.0023(12) 0.0281(11) -0.0039(11)
O1A 0.0419(8) 0.0766(12) 0.0470(9) 0.0103(8) 0.0021(7) 0.0107(8)
O2A 0.0458(9) 0.0856(13) 0.0576(10) 0.0006(9) 0.0161(8) 0.0179(9)
C1A 0.0398(11) 0.0505(14) 0.0454(13) 0.0039(11) 0.0092(10) 0.0026(10)
C2A 0.0464(12) 0.0559(14) 0.0415(13) 0.0078(11) 0.0086(10) -0.0089(11)
C3A 0.0520(14) 0.0815(19) 0.0461(15) 0.0136(13) 0.0033(11) -0.0148(13)
C4A 0.0711(18) 0.087(2) 0.0414(14) 0.0095(14) 0.0006(13) -0.0367(16)
C5A 0.0834(19) 0.0743(19) 0.0405(14) -0.0077(13) 0.0208(13) -0.0294(15)
C6A 0.0625(14) 0.0615(16) 0.0449(14) -0.0026(12) 0.0182(11) -0.0086(12)
C7A 0.0455(12) 0.0459(13) 0.0386(12) 0.0054(10) 0.0098(9) -0.0083(10)
C8A 0.0394(11) 0.0419(12) 0.0409(12) 0.0030(10) 0.0105(9) 0.0006(9)
C9A 0.0421(11) 0.0538(14) 0.0440(12) 0.0041(11) 0.0143(9) 0.0078(10)
C10A 0.0361(10) 0.0371(12) 0.0427(12) 0.0022(9) 0.0088(9) 0.0015(9)
C11A 0.0371(10) 0.0332(11) 0.0381(11) 0.0037(9) 0.0094(8) 0.0021(9)
C12A 0.0373(10) 0.0379(12) 0.0399(12) 0.0017(9) 0.0098(9) -0.0001(9)
C13A 0.0344(10) 0.0391(12) 0.0383(12) 0.0016(9) 0.0092(8) 0.0006(9)
C14A 0.0438(12) 0.0438(13) 0.0423(12) 0.0038(10) 0.0104(9) 0.0000(10)
C15A 0.0509(13) 0.0370(13) 0.0630(16) -0.0019(12) 0.0067(11) 0.0009(10)
C16A 0.0687(16) 0.0535(16) 0.0527(16) -0.0170(13) 0.0005(12) 0.0038(12)
C17A 0.0770(17) 0.0660(18) 0.0384(13) -0.0061(13) 0.0032(11) 0.0061(14)
C18A 0.0581(13) 0.0444(13) 0.0391(13) 0.0055(11) 0.0053(10) 0.0043(11)
C19A 0.0352(10) 0.0405(12) 0.0400(12) -0.0010(10) 0.0092(9) 0.0038(9)
C20A 0.0495(13) 0.0437(13) 0.0518(14) -0.0019(11) 0.0047(11) -0.0053(10)
C21A 0.0484(13) 0.0639(17) 0.0501(14) -0.0061(12) -0.0063(11) -0.0052(12)
C22A 0.0571(14) 0.0622(17) 0.0496(14) 0.0051(12) -0.0046(11) 0.0142(12)
C23A 0.0728(16) 0.0401(13) 0.0613(15) 0.0071(12) -0.0052(13) 0.0013(12)
C24A 0.0506(13) 0.0398(13) 0.0561(14) -0.0002(11) -0.0049(11) -0.0035(10)

loop_
_atom_type_symbol
_atom_type_description
_atom_type_scat_dispersion_real
_atom_type_scat_dispersion_imag
_atom_type_scat_source
C C 0.0033 0.0016 'International Tables Vol C Tables 4.2.6.8 and 6.1.1.4'
H H 0.0000 0.0000 'International Tables Vol C Tables 4.2.6.8 and 6.1.1.4'
O O 0.0106 0.0060 'International Tables Vol C Tables 4.2.6.8 and 6.1.1.4'

loop_
_geom_angle_atom_site_label_1
_geom_angle_atom_site_label_2
_geom_angle_atom_site_label_3
_geom_angle
C2 O1 C1 122.57(17)
O2 C1 O1 116.31(18)
O2 C1 C12 127.5(2)
O1 C1 C12 116.16(18)
C3 C2 O1 116.6(2)
C3 C2 C7 122.2(2)
O1 C2 C7 121.17(19)
C4 C3 C2 118.6(3)
C4 C3 H3 120.7
C2 C3 H3 120.7
C3 C4 C5 120.9(2)
C3 C4 H4 119.6
C5 C4 H4 119.6
C6 C5 C4 120.1(3)
C6 C5 H5 119.9
C4 C5 H5 119.9
C5 C6 C7 120.2(2)
C5 C6 H6 119.9
C7 C6 H6 119.9
C2 C7 C6 117.9(2)
C2 C7 C8 117.0(2)
C6 C7 C8 125.1(2)
C12 C8 C7 121.50(19)
C12 C8 C9 111.32(18)
C7 C8 C9 127.10(19)
C8 C9 C10 102.89(17)
C8 C9 H9A 111.2
C10 C9 H9A 111.2
C8 C9 H9B 111.2
C10 C9 H9B 111.2
H9A C9 H9B 109.1
C19 C10 C9 116.99(18)
C19 C10 C11 113.84(16)
C9 C10 C11 104.65(16)
C19 C10 H10 106.9
C9 C10 H10 106.9
C11 C10 H10 106.9
C13 C11 C12 119.10(17)
C13 C11 C10 111.42(16)
C12 C11 C10 100.92(15)
C13 C11 H11 108.3
C12 C11 H11 108.3
C10 C11 H11 108.3
C8 C12 C1 121.02(19)
C8 C12 C11 112.12(17)
C1 C12 C11 126.49(18)
C18 C13 C14 118.1(2)
C18 C13 C11 120.01(19)
C14 C13 C11 121.79(19)
C15 C14 C13 121.1(2)
C15 C14 H14 119.5
C13 C14 H14 119.5
C16 C15 C14 119.9(2)
C16 C15 H15 120.1
C14 C15 H15 120.1
C15 C16 C17 120.1(2)
C15 C16 H16 120.0
C17 C16 H16 120.0
C18 C17 C16 119.8(2)
C18 C17 H17 120.1
C16 C17 H17 120.1
C17 C18 C13 121.1(2)
C17 C18 H18 119.5
C13 C18 H18 119.5
C24 C19 C20 117.8(2)
C24 C19 C10 121.44(19)
C20 C19 C10 120.7(2)
C21 C20 C19 120.8(2)
C21 C20 H20 119.6
C19 C20 H20 119.6
C22 C21 C20 120.9(2)
C22 C21 H21 119.5
C20 C21 H21 119.5
C21 C22 C23 118.8(2)
C21 C22 H22 120.6
C23 C22 H22 120.6
C22 C23 C24 120.7(2)
C22 C23 H23 119.7
C24 C23 H23 119.7
C23 C24 C19 121.0(2)
C23 C24 H24 119.5
C19 C24 H24 119.5
C2A O1A C1A 122.55(16)
O2A C1A O1A 116.28(18)
O2A C1A C12A 127.8(2)
O1A C1A C12A 115.94(18)
O1A C2A C3A 116.6(2)
O1A C2A C7A 121.09(19)
C3A C2A C7A 122.2(2)
C4A C3A C2A 118.5(2)
C4A C3A H3A 120.8
C2A C3A H3A 120.8
C3A C4A C5A 121.1(2)
C3A C4A H4A 119.4
C5A C4A H4A 119.4
C6A C5A C4A 120.2(2)
C6A C5A H5A 119.9
C4A C5A H5A 119.9
C5A C6A C7A 120.0(2)
C5A C6A H6A 120.0
C7A C6A H6A 120.0
C2A C7A C6A 117.9(2)
C2A C7A C8A 117.19(19)
C6A C7A C8A 124.9(2)
C12A C8A C7A 121.21(19)
C12A C8A C9A 111.12(18)
C7A C8A C9A 127.59(18)
C8A C9A C10A 102.76(16)
C8A C9A H9A1 111.2
C10A C9A H9A1 111.2
C8A C9A H9A2 111.2
C10A C9A H9A2 111.2
H9A1 C9A H9A2 109.1
C19A C10A C9A 116.85(17)
C19A C10A C11A 114.17(16)
C9A C10A C11A 104.43(15)
C19A C10A H10A 106.9
C9A C10A H10A 106.9
C11A C10A H10A 106.9
C13A C11A C12A 118.52(16)
C13A C11A C10A 111.62(16)
C12A C11A C10A 101.17(15)
C13A C11A H11A 108.3
C12A C11A H11A 108.3
C10A C11A H11A 108.3
C8A C12A C1A 121.34(19)
C8A C12A C11A 112.18(17)
C1A C12A C11A 126.14(18)
C18A C13A C14A 117.8(2)
C18A C13A C11A 119.78(18)
C14A C13A C11A 122.32(18)
C15A C14A C13A 121.1(2)
C15A C14A H14A 119.4
C13A C14A H14A 119.4
C16A C15A C14A 120.0(2)
C16A C15A H15A 120.0
C14A C15A H15A 120.0
C15A C16A C17A 120.0(2)
C15A C16A H16A 120.0
C17A C16A H16A 120.0
C16A C17A C18A 120.0(2)
C16A C17A H17A 120.0
C18A C17A H17A 120.0
C17A C18A C13A 121.1(2)
C17A C18A H18A 119.4
C13A C18A H18A 119.4
C20A C19A C24A 117.52(19)
C20A C19A C10A 120.91(19)
C24A C19A C10A 121.54(18)
C19A C20A C21A 121.3(2)
C19A C20A H20A 119.4
C21A C20A H20A 119.4
C22A C21A C20A 120.3(2)
C22A C21A H21A 119.8
C20A C21A H21A 119.8
C21A C22A C23A 119.2(2)
C21A C22A H22A 120.4
C23A C22A H22A 120.4
C22A C23A C24A 120.6(2)
C22A C23A H23A 119.7
C24A C23A H23A 119.7
C23A C24A C19A 121.1(2)
C23A C24A H24A 119.5
C19A C24A H24A 119.5

loop_
_geom_bond_atom_site_label_1
_geom_bond_atom_site_label_2
_geom_bond_distance
O1 C2 1.379(3)
O1 C1 1.383(3)
O2 C1 1.204(2)
C1 C12 1.447(3)
C2 C3 1.377(3)
C2 C7 1.388(3)
C3 C4 1.373(4)
C3 H3 0.9300
C4 C5 1.383(4)
C4 H4 0.9300
C5 C6 1.375(3)
C5 H5 0.9300
C6 C7 1.401(3)
C6 H6 0.9300
C7 C8 1.436(3)
C8 C12 1.346(3)
C8 C9 1.492(3)
C9 C10 1.540(3)
C9 H9A 0.9700
C9 H9B 0.9700
C10 C19 1.509(3)
C10 C11 1.564(3)
C10 H10 0.9800
C11 C13 1.506(3)
C11 C12 1.509(3)
C11 H11 0.9800
C13 C18 1.386(3)
C13 C14 1.387(3)
C14 C15 1.381(3)
C14 H14 0.9300
C15 C16 1.372(3)
C15 H15 0.9300
C16 C17 1.381(4)
C16 H16 0.9300
C17 C18 1.378(3)
C17 H17 0.9300
C18 H18 0.9300
C19 C24 1.380(3)
C19 C20 1.382(3)
C20 C21 1.377(3)
C20 H20 0.9300
C21 C22 1.367(3)
C21 H21 0.9300
C22 C23 1.368(3)
C22 H22 0.9300
C23 C24 1.379(3)
C23 H23 0.9300
C24 H24 0.9300
O1A C2A 1.375(3)
O1A C1A 1.388(2)
O2A C1A 1.203(2)
C1A C12A 1.443(3)
C2A C3A 1.377(3)
C2A C7A 1.388(3)
C3A C4A 1.370(4)
C3A H3A 0.9300
C4A C5A 1.378(4)
C4A H4A 0.9300
C5A C6A 1.377(3)
C5A H5A 0.9300
C6A C7A 1.401(3)
C6A H6A 0.9300
C7A C8A 1.435(3)
C8A C12A 1.345(3)
C8A C9A 1.497(3)
C9A C10A 1.543(3)
C9A H9A1 0.9700
C9A H9A2 0.9700
C10A C19A 1.509(3)
C10A C11A 1.561(3)
C10A H10A 0.9800
C11A C13A 1.503(3)
C11A C12A 1.506(3)
C11A H11A 0.9800
C13A C18A 1.384(3)
C13A C14A 1.385(3)
C14A C15A 1.382(3)
C14A H14A 0.9300
C15A C16A 1.367(3)
C15A H15A 0.9300
C16A C17A 1.372(3)
C16A H16A 0.9300
C17A C18A 1.379(3)
C17A H17A 0.9300
C18A H18A 0.9300
C19A C20A 1.377(3)
C19A C24A 1.384(3)
C20A C21A 1.381(3)
C20A H20A 0.9300
C21A C22A 1.365(3)
C21A H21A 0.9300
C22A C23A 1.368(3)
C22A H22A 0.9300
C23A C24A 1.375(3)
C23A H23A 0.9300
C24A H24A 0.9300

loop_
_geom_torsion_atom_site_label_1
_geom_torsion_atom_site_label_2
_geom_torsion_atom_site_label_3
_geom_torsion_atom_site_label_4
_geom_torsion
C2 O1 C1 O2 -172.4(2)
C2 O1 C1 C12 8.3(3)
C1 O1 C2 C3 175.5(2)
C1 O1 C2 C7 -3.2(3)
O1 C2 C3 C4 -176.7(2)
C7 C2 C3 C4 2.0(4)
C2 C3 C4 C5 -0.2(4)
C3 C4 C5 C6 -1.5(4)
C4 C5 C6 C7 1.4(4)
C3 C2 C7 C6 -2.1(3)
O1 C2 C7 C6 176.5(2)
C3 C2 C7 C8 178.4(2)
O1 C2 C7 C8 -3.0(3)
C5 C6 C7 C2 0.4(3)
C5 C6 C7 C8 179.8(2)
C2 C7 C8 C12 3.6(3)
C6 C7 C8 C12 -175.8(2)
C2 C7 C8 C9 179.9(2)
C6 C7 C8 C9 0.5(4)
C12 C8 C9 C10 -16.2(2)
C7 C8 C9 C10 167.2(2)
C8 C9 C10 C19 153.67(17)
C8 C9 C10 C11 26.6(2)
C19 C10 C11 C13 76.6(2)
C9 C10 C11 C13 -154.47(17)
C19 C10 C11 C12 -155.97(18)
C9 C10 C11 C12 -27.0(2)
C7 C8 C12 C1 1.7(3)
C9 C8 C12 C1 -175.14(19)
C7 C8 C12 C11 175.20(18)
C9 C8 C12 C11 -1.6(3)
O2 C1 C12 C8 173.3(2)
O1 C1 C12 C8 -7.5(3)
O2 C1 C12 C11 0.8(4)
O1 C1 C12 C11 179.99(19)
C13 C11 C12 C8 140.55(19)
C10 C11 C12 C8 18.3(2)
C13 C11 C12 C1 -46.4(3)
C10 C11 C12 C1 -168.6(2)
C12 C11 C13 C18 154.22(18)
C10 C11 C13 C18 -89.0(2)
C12 C11 C13 C14 -29.2(3)
C10 C11 C13 C14 87.7(2)
C18 C13 C14 C15 -0.2(3)
C11 C13 C14 C15 -176.91(18)
C13 C14 C15 C16 0.2(3)
C14 C15 C16 C17 0.0(3)
C15 C16 C17 C18 -0.3(4)
C16 C17 C18 C13 0.3(3)
C14 C13 C18 C17 0.0(3)
C11 C13 C18 C17 176.72(19)
C9 C10 C19 C24 -51.9(3)
C11 C10 C19 C24 70.5(3)
C9 C10 C19 C20 130.1(2)
C11 C10 C19 C20 -107.5(2)
C24 C19 C20 C21 0.0(3)
C10 C19 C20 C21 178.0(2)
C19 C20 C21 C22 0.0(4)
C20 C21 C22 C23 0.4(4)
C21 C22 C23 C24 -0.7(4)
C22 C23 C24 C19 0.7(4)
C20 C19 C24 C23 -0.3(3)
C10 C19 C24 C23 -178.3(2)
C2A O1A C1A O2A 171.3(2)
C2A O1A C1A C12A -8.9(3)
C1A O1A C2A C3A -175.5(2)
C1A O1A C2A C7A 3.2(3)
O1A C2A C3A C4A 176.1(2)
C7A C2A C3A C4A -2.7(4)
C2A C3A C4A C5A 0.9(4)
C3A C4A C5A C6A 1.4(4)
C4A C5A C6A C7A -1.9(4)
O1A C2A C7A C6A -176.6(2)
C3A C2A C7A C6A 2.1(3)
O1A C2A C7A C8A 3.4(3)
C3A C2A C7A C8A -177.9(2)
C5A C6A C7A C2A 0.2(3)
C5A C6A C7A C8A -179.7(2)
C2A C7A C8A C12A -3.9(3)
C6A C7A C8A C12A 176.0(2)
C2A C7A C8A C9A 179.8(2)
C6A C7A C8A C9A -0.3(4)
C12A C8A C9A C10A 16.8(2)
C7A C8A C9A C10A -166.6(2)
C8A C9A C10A C19A -154.31(17)
C8A C9A C10A C11A -27.1(2)
C19A C10A C11A C13A -76.8(2)
C9A C10A C11A C13A 154.39(17)
C19A C10A C11A C12A 156.19(17)
C9A C10A C11A C12A 27.4(2)
C7A C8A C12A C1A -2.0(3)
C9A C8A C12A C1A 174.88(19)
C7A C8A C12A C11A -175.67(18)
C9A C8A C12A C11A 1.2(3)
O2A C1A C12A C8A -172.0(2)
O1A C1A C12A C8A 8.2(3)
O2A C1A C12A C11A 0.7(4)
O1A C1A C12A C11A -179.05(19)
C13A C11A C12A C8A -140.68(19)
C10A C11A C12A C8A -18.4(2)
C13A C11A C12A C1A 46.0(3)
C10A C11A C12A C1A 168.3(2)
C12A C11A C13A C18A -152.87(19)
C10A C11A C13A C18A 90.2(2)
C12A C11A C13A C14A 30.6(3)
C10A C11A C13A C14A -86.3(2)
C18A C13A C14A C15A 0.7(3)
C11A C13A C14A C15A 177.36(18)
C13A C14A C15A C16A -0.1(3)
C14A C15A C16A C17A -0.6(4)
C15A C16A C17A C18A 0.5(4)
C16A C17A C18A C13A 0.2(4)
C14A C13A C18A C17A -0.8(3)
C11A C13A C18A C17A -177.5(2)
C9A C10A C19A C20A -127.7(2)
C11A C10A C19A C20A 110.1(2)
C9A C10A C19A C24A 54.5(3)
C11A C10A C19A C24A -67.8(3)
C24A C19A C20A C21A 0.5(3)
C10A C19A C20A C21A -177.5(2)
C19A C20A C21A C22A -0.6(4)
C20A C21A C22A C23A 0.1(4)
C21A C22A C23A C24A 0.6(4)
C22A C23A C24A C19A -0.7(4)
C20A C19A C24A C23A 0.2(3)
C10A C19A C24A C23A 178.1(2)
